data_7239383
loop_
_publ_author_name
'Bisht, Kamal Kumar'
'Rachuri, Yadagiri'
'Parmar, Bhavesh'
'Suresh, Eringathodi'

_publ_section_title
;
 Structural and functional studies on ternary coordination polymers from
 5-bromoisophthalate and imidazole based flexible linker
;
_journal_issue 14
_journal_name_full 'RSC Advances'
_journal_page_first 7352
_journal_paper_doi 10.1039/c3ra45411h
_journal_volume 4
_journal_year 2014
_chemical_formula_sum 'C25 H25 Br N4 Ni O5'
_chemical_formula_weight 600.11
_space_group_IT_number 2
_space_group_name_Hall '-P 1'
_space_group_name_H-M_alt 'P -1'
_symmetry_cell_setting triclinic
_symmetry_space_group_name_H-M 'P -1'
_atom_sites_solution_hydrogens geom
_atom_sites_solution_primary direct
_atom_sites_solution_secondary difmap
_audit_creation_method SHELXL-97
_cell_angle_alpha 76.135(6)
_cell_angle_beta 75.941(6)
_cell_angle_gamma 71.167(6)
_cell_formula_units_Z 2
_cell_length_a 9.320(3)
_cell_length_b 10.402(3)
_cell_length_c 13.855(5)
_cell_measurement_reflns_used 922
_cell_measurement_temperature 150(2)
_cell_measurement_theta_max 21.51
_cell_measurement_theta_min 2.35
_cell_volume 1214.0(7)
_computing_cell_refinement 'BRUKER SMART'
_computing_data_collection 'BRUKER SMART'
_computing_data_reduction 'BRUKER SAINT'
_computing_molecular_graphics ORTEP
_computing_structure_refinement 'SHELXL-97 (Sheldrick, 1997)'
_computing_structure_solution 'SHELXS-97 (Sheldrick, 1990)'
_diffrn_ambient_temperature 150(2)
_diffrn_measured_fraction_theta_full 0.982
_diffrn_measured_fraction_theta_max 0.982
_diffrn_measurement_device_type 'BRUKER SMART APEX CCD DIFFARCTOMETER'
_diffrn_measurement_method 'OMEGA-PHI SCAN'
_diffrn_radiation_monochromator graphite
_diffrn_radiation_source 'fine-focus sealed tube'
_diffrn_radiation_type MoK\a
_diffrn_radiation_wavelength 0.71073
_diffrn_reflns_av_R_equivalents 0.0710
_diffrn_reflns_av_sigmaI/netI 0.1313
_diffrn_reflns_limit_h_max 11
_diffrn_reflns_limit_h_min -11
_diffrn_reflns_limit_k_max 13
_diffrn_reflns_limit_k_min -13
_diffrn_reflns_limit_l_max 17
_diffrn_reflns_limit_l_min -17
_diffrn_reflns_number 10166
_diffrn_reflns_theta_full 27.00
_diffrn_reflns_theta_max 27.00
_diffrn_reflns_theta_min 1.54
_exptl_absorpt_coefficient_mu 2.490
_exptl_absorpt_correction_T_max 0.9519
_exptl_absorpt_correction_T_min 0.8856
_exptl_absorpt_correction_type multi-scan
_exptl_absorpt_process_details 'BRUKER SADABS'
_exptl_crystal_colour 'PALE GREEN'
_exptl_crystal_density_diffrn 1.642
_exptl_crystal_density_method 'not measured'
_exptl_crystal_description plates
_exptl_crystal_F_000 612
_exptl_crystal_size_max 0.05
_exptl_crystal_size_mid 0.05
_exptl_crystal_size_min 0.02
_refine_diff_density_max 1.004
_refine_diff_density_min -0.653
_refine_diff_density_rms 0.134
_refine_ls_extinction_method none
_refine_ls_goodness_of_fit_ref 1.091
_refine_ls_hydrogen_treatment constr
_refine_ls_matrix_type full
_refine_ls_number_parameters 334
_refine_ls_number_reflns 5211
_refine_ls_number_restraints 0
_refine_ls_restrained_S_all 1.091
_refine_ls_R_factor_all 0.1318
_refine_ls_R_factor_gt 0.0859
_refine_ls_shift/su_max 0.000
_refine_ls_shift/su_mean 0.000
_refine_ls_structure_factor_coef Fsqd
_refine_ls_weighting_details 'calc w=1/[\s^2^(Fo^2^)+(0.0471P)^2^+0.0000P] where P=(Fo^2^+2Fc^2^)/3'
_refine_ls_weighting_scheme calc
_refine_ls_wR_factor_gt 0.1358
_refine_ls_wR_factor_ref 0.1524
_reflns_number_gt 3501
_reflns_number_total 5211
_reflns_threshold_expression >2sigma(I)
_cod_data_source_file c3ra45411h.txt
_cod_data_source_block y99_NiBripBitmb
_cod_depositor_comments
;
The following automatic conversions were performed:

data item '_exptl_absorpt_correction_type' value 'MULTI-SCAN' was
changed to 'multi-scan' in accordance with the
/home/saulius/struct/COD-crude-data/automatic-downloads/DataCite-retrospective/RSC/depositions/lib/dictionaries/cif_core.dic
dictionary named 'cif_core.dic' version 2.4.2 last updated on
2011-04-26.

data item '_refine_ls_hydrogen_treatment' value 'CONSTR' was changed
to 'constr' in accordance with the
/home/saulius/struct/COD-crude-data/automatic-downloads/DataCite-retrospective/RSC/depositions/lib/dictionaries/cif_core.dic
dictionary named 'cif_core.dic' version 2.4.2 last updated on
2011-04-26.

data item '_symmetry_cell_setting' value 'Triclinic' was changed to
'triclinic' in accordance with the
/home/saulius/struct/COD-crude-data/automatic-downloads/DataCite-retrospective/RSC/depositions/lib/dictionaries/cif_core.dic
dictionary named 'cif_core.dic' version 2.4.2 last updated on
2011-04-26.

Automatic conversion script
Id: cif_fix_values 6909 2019-04-08 15:41:33Z antanas 
;
_cod_original_cell_volume 1214.1(7)
_cod_original_sg_symbol_H-M P-1
_cod_database_code 7239383

loop_
_symmetry_equiv_pos_as_xyz
'x, y, z'
'-x, -y, -z'

loop_
_atom_site_label
_atom_site_type_symbol
_atom_site_fract_x
_atom_site_fract_y
_atom_site_fract_z
_atom_site_U_iso_or_equiv
_atom_site_adp_type
_atom_site_occupancy
_atom_site_symmetry_multiplicity
_atom_site_calc_flag
_atom_site_refinement_flags
Ni1 Ni 0.39492(9) 1.14676(8) 0.34667(6) 0.0137(2) Uani 1 1 d .
Br1 Br 0.43170(10) 0.75211(8) -0.04259(5) 0.0382(3) Uani 1 1 d .
O1 O 0.3797(5) 0.9297(4) 0.3835(3) 0.0178(10) Uani 1 1 d .
O2 O 0.3762(5) 1.0549(4) 0.2310(3) 0.0183(10) Uani 1 1 d .
O3 O 0.3661(6) 0.4363(4) 0.4216(3) 0.0291(12) Uani 1 1 d .
O4 O 0.3994(5) 0.3470(4) 0.2823(3) 0.0170(10) Uani 1 1 d .
O5 O 0.4004(5) 1.1735(5) 0.4884(3) 0.0188(11) Uani 1 1 d .
H5C H 0.394(9) 1.259(8) 0.470(6) 0.050 Uiso 1 1 d .
H5D H 0.456(9) 1.140(8) 0.527(6) 0.050 Uiso 1 1 d .
N1 N 0.6278(6) 1.0781(5) 0.3068(4) 0.0166(12) Uani 1 1 d .
N2 N 0.8629(6) 0.9625(5) 0.2411(4) 0.0214(13) Uani 1 1 d .
N3 N 0.9227(6) 0.3343(5) 0.3756(4) 0.0192(12) Uani 1 1 d .
N4 N 1.1621(6) 0.2111(5) 0.3801(4) 0.0173(12) Uani 1 1 d .
C1 C 0.3797(6) 0.9427(6) 0.2896(5) 0.0129(13) Uani 1 1 d .
C2 C 0.3856(7) 0.8206(6) 0.2476(4) 0.0150(13) Uani 1 1 d .
C3 C 0.3825(7) 0.6926(6) 0.3051(4) 0.0142(13) Uani 1 1 d .
H3 H 0.3791 0.6795 0.3743 0.017 Uiso 1 1 calc R
C4 C 0.3843(7) 0.5833(6) 0.2638(4) 0.0123(13) Uani 1 1 d .
C5 C 0.3935(7) 0.6029(6) 0.1597(5) 0.0188(15) Uani 1 1 d .
H5A H 0.3932 0.5319 0.1299 0.023 Uiso 1 1 calc R
C6 C 0.4032(7) 0.7288(6) 0.1008(4) 0.0185(15) Uani 1 1 d .
C7 C 0.3973(7) 0.8380(6) 0.1426(5) 0.0181(14) Uani 1 1 d .
H7 H 0.4011 0.9225 0.1018 0.022 Uiso 1 1 calc R
C8 C 0.3822(7) 0.4444(6) 0.3280(5) 0.0179(14) Uani 1 1 d .
C9 C 0.7363(8) 1.1146(7) 0.3366(5) 0.0261(16) Uani 1 1 d .
H9 H 0.7136 1.1788 0.3786 0.031 Uiso 1 1 calc R
C10 C 0.8810(8) 1.0459(7) 0.2973(5) 0.0244(16) Uani 1 1 d .
H10 H 0.9731 1.0538 0.3065 0.029 Uiso 1 1 calc R
C11 C 0.7105(7) 0.9848(7) 0.2487(5) 0.0246(16) Uani 1 1 d .
H11 H 0.6678 0.9403 0.2171 0.030 Uiso 1 1 calc R
C12 C 0.9859(7) 0.8584(7) 0.1898(5) 0.0278(17) Uani 1 1 d .
H12A H 1.0678 0.8180 0.2290 0.033 Uiso 1 1 calc R
H12B H 1.0286 0.9028 0.1241 0.033 Uiso 1 1 calc R
C13 C 0.9270(7) 0.7460(7) 0.1763(6) 0.0259(16) Uani 1 1 d .
C14 C 0.8936(7) 0.6479(7) 0.2614(5) 0.0229(16) Uani 1 1 d .
C15 C 0.8354(7) 0.5449(7) 0.2510(5) 0.0231(16) Uani 1 1 d .
C16 C 0.8197(8) 0.5332(7) 0.1561(5) 0.0263(16) Uani 1 1 d .
C17 C 0.8479(8) 0.6344(7) 0.0744(6) 0.0298(18) Uani 1 1 d .
H17 H 0.8321 0.6300 0.0117 0.036 Uiso 1 1 calc R
C18 C 0.8989(8) 0.7421(7) 0.0827(5) 0.0256(16) Uani 1 1 d .
C19 C 0.7877(8) 0.4448(7) 0.3426(5) 0.0301(17) Uani 1 1 d .
H19A H 0.7321 0.4947 0.3976 0.036 Uiso 1 1 calc R
H19B H 0.7187 0.4034 0.3268 0.036 Uiso 1 1 calc R
C20 C 0.9185(8) 0.2336(7) 0.4587(5) 0.0266(17) Uani 1 1 d .
H20 H 0.8318 0.2196 0.5049 0.032 Uiso 1 1 calc R
C21 C 1.0653(7) 0.1587(7) 0.4601(5) 0.0236(16) Uani 1 1 d .
H21 H 1.0972 0.0818 0.5087 0.028 Uiso 1 1 calc R
C22 C 1.0704(7) 0.3172(6) 0.3302(5) 0.0180(14) Uani 1 1 d .
H22 H 1.1037 0.3728 0.2712 0.022 Uiso 1 1 calc R
C23 C 0.9246(8) 0.6519(7) 0.3632(5) 0.0335(19) Uani 1 1 d .
H23A H 0.8945 0.5789 0.4128 0.050 Uiso 1 1 calc R
H23B H 0.8664 0.7391 0.3829 0.050 Uiso 1 1 calc R
H23C H 1.0325 0.6401 0.3581 0.050 Uiso 1 1 calc R
C24 C 0.7764(8) 0.4159(7) 0.1370(5) 0.0316(18) Uani 1 1 d .
H24A H 0.7792 0.4257 0.0659 0.047 Uiso 1 1 calc R
H24B H 0.6743 0.4167 0.1731 0.047 Uiso 1 1 calc R
H24C H 0.8480 0.3302 0.1596 0.047 Uiso 1 1 calc R
C25 C 0.9190(9) 0.8540(8) -0.0074(6) 0.042(2) Uani 1 1 d .
H25A H 0.8598 0.9423 0.0100 0.063 Uiso 1 1 calc R
H25B H 0.8841 0.8395 -0.0627 0.063 Uiso 1 1 calc R
H25C H 1.0259 0.8513 -0.0270 0.063 Uiso 1 1 calc R

loop_
_atom_site_aniso_label
_atom_site_aniso_U_11
_atom_site_aniso_U_22
_atom_site_aniso_U_33
_atom_site_aniso_U_23
_atom_site_aniso_U_13
_atom_site_aniso_U_12
Ni1 0.0159(5) 0.0072(4) 0.0177(5) -0.0028(3) -0.0032(3) -0.0020(3)
Br1 0.0752(7) 0.0294(5) 0.0152(4) -0.0015(3) -0.0087(4) -0.0232(4)
O1 0.025(3) 0.015(2) 0.016(2) -0.0047(18) -0.0076(19) -0.005(2)
O2 0.027(3) 0.007(2) 0.018(2) -0.0020(18) -0.002(2) -0.0032(19)
O3 0.055(3) 0.012(2) 0.021(3) -0.003(2) -0.004(2) -0.012(2)
O4 0.024(3) 0.010(2) 0.016(2) -0.0042(18) -0.0013(19) -0.0036(19)
O5 0.031(3) 0.011(2) 0.015(2) 0.0000(19) -0.006(2) -0.007(2)
N1 0.020(3) 0.010(3) 0.019(3) -0.002(2) -0.006(2) -0.003(2)
N2 0.022(3) 0.018(3) 0.023(3) -0.010(2) 0.003(2) -0.006(3)
N3 0.014(3) 0.018(3) 0.025(3) -0.010(2) -0.001(2) -0.001(2)
N4 0.019(3) 0.014(3) 0.018(3) -0.003(2) 0.000(2) -0.005(2)
C1 0.006(3) 0.010(3) 0.025(4) -0.005(3) -0.002(3) -0.003(2)
C2 0.013(3) 0.017(3) 0.018(3) -0.008(3) 0.001(3) -0.006(3)
C3 0.017(3) 0.013(3) 0.013(3) -0.005(3) 0.000(3) -0.005(3)
C4 0.013(3) 0.007(3) 0.016(3) -0.001(2) -0.003(3) -0.002(3)
C5 0.019(4) 0.016(3) 0.026(4) -0.012(3) -0.002(3) -0.005(3)
C6 0.024(4) 0.020(4) 0.012(3) -0.003(3) -0.002(3) -0.007(3)
C7 0.019(4) 0.018(3) 0.019(3) -0.001(3) -0.002(3) -0.010(3)
C8 0.019(4) 0.015(3) 0.018(4) -0.001(3) -0.002(3) -0.005(3)
C9 0.032(4) 0.019(4) 0.034(4) -0.013(3) -0.005(3) -0.012(3)
C10 0.023(4) 0.026(4) 0.029(4) -0.004(3) -0.008(3) -0.012(3)
C11 0.017(4) 0.026(4) 0.031(4) -0.007(3) -0.006(3) -0.003(3)
C12 0.017(4) 0.026(4) 0.035(4) -0.011(3) 0.006(3) -0.002(3)
C13 0.010(4) 0.022(4) 0.044(5) -0.016(3) 0.000(3) 0.002(3)
C14 0.014(4) 0.022(4) 0.031(4) -0.013(3) -0.006(3) 0.006(3)
C15 0.015(4) 0.018(4) 0.033(4) -0.006(3) -0.005(3) 0.001(3)
C16 0.018(4) 0.016(4) 0.040(4) -0.010(3) -0.006(3) 0.004(3)
C17 0.028(4) 0.027(4) 0.036(4) -0.013(3) -0.015(3) 0.002(3)
C18 0.025(4) 0.019(4) 0.026(4) -0.007(3) -0.002(3) 0.002(3)
C19 0.030(4) 0.029(4) 0.032(4) -0.010(3) -0.001(3) -0.007(3)
C20 0.023(4) 0.031(4) 0.024(4) -0.004(3) 0.004(3) -0.012(3)
C21 0.021(4) 0.028(4) 0.021(4) 0.000(3) -0.003(3) -0.010(3)
C22 0.016(4) 0.014(3) 0.023(4) -0.004(3) 0.000(3) -0.005(3)
C23 0.023(4) 0.029(4) 0.047(5) -0.018(4) 0.003(4) -0.003(3)
C24 0.026(4) 0.034(4) 0.040(5) -0.012(4) -0.010(3) -0.007(4)
C25 0.048(5) 0.037(5) 0.039(5) -0.011(4) -0.007(4) -0.006(4)

loop_
_atom_type_symbol
_atom_type_description
_atom_type_scat_dispersion_real
_atom_type_scat_dispersion_imag
_atom_type_scat_source
C C 0.0033 0.0016 'International Tables Vol C Tables 4.2.6.8 and 6.1.1.4'
H H 0.0000 0.0000 'International Tables Vol C Tables 4.2.6.8 and 6.1.1.4'
N N 0.0061 0.0033 'International Tables Vol C Tables 4.2.6.8 and 6.1.1.4'
O O 0.0106 0.0060 'International Tables Vol C Tables 4.2.6.8 and 6.1.1.4'
Ni Ni 0.3393 1.1124 'International Tables Vol C Tables 4.2.6.8 and 6.1.1.4'
Br Br -0.2901 2.4595 'International Tables Vol C Tables 4.2.6.8 and 6.1.1.4'

loop_
_geom_angle_atom_site_label_1
_geom_angle_atom_site_label_2
_geom_angle_atom_site_label_3
_geom_angle
_geom_angle_site_symmetry_1
_geom_angle_site_symmetry_3
N4 Ni1 N1 176.9(2) 1_465 .
N4 Ni1 O5 88.41(19) 1_465 .
N1 Ni1 O5 94.5(2) . .
N4 Ni1 O4 89.94(18) 1_465 1_565
N1 Ni1 O4 90.75(18) . 1_565
O5 Ni1 O4 92.72(17) . 1_565
N4 Ni1 O2 88.78(18) 1_465 .
N1 Ni1 O2 88.16(18) . .
O5 Ni1 O2 160.22(16) . .
O4 Ni1 O2 106.85(16) 1_565 .
N4 Ni1 O1 88.35(18) 1_465 .
N1 Ni1 O1 90.33(17) . .
O5 Ni1 O1 99.66(16) . .
O4 Ni1 O1 167.45(16) 1_565 .
O2 Ni1 O1 60.69(15) . .
C1 O1 Ni1 85.8(3) . .
C1 O2 Ni1 91.7(4) . .
C8 O4 Ni1 127.2(4) . 1_545
Ni1 O5 H5C 94(5) . .
Ni1 O5 H5D 136(6) . .
H5C O5 H5D 110(7) . .
C11 N1 C9 103.8(5) . .
C11 N1 Ni1 128.7(4) . .
C9 N1 Ni1 127.5(4) . .
C11 N2 C10 107.1(5) . .
C11 N2 C12 126.1(6) . .
C10 N2 C12 126.6(6) . .
C22 N3 C20 107.7(5) . .
C22 N3 C19 126.3(5) . .
C20 N3 C19 125.9(5) . .
C22 N4 C21 104.9(5) . .
C22 N4 Ni1 126.7(4) . 1_645
C21 N4 Ni1 128.4(4) . 1_645
O2 C1 O1 121.6(5) . .
O2 C1 C2 118.7(5) . .
O1 C1 C2 119.7(5) . .
C3 C2 C7 118.4(6) . .
C3 C2 C1 124.4(5) . .
C7 C2 C1 117.2(5) . .
C2 C3 C4 122.7(6) . .
C2 C3 H3 118.7 . .
C4 C3 H3 118.7 . .
C3 C4 C5 118.2(5) . .
C3 C4 C8 121.6(5) . .
C5 C4 C8 120.1(5) . .
C6 C5 C4 119.6(6) . .
C6 C5 H5A 120.2 . .
C4 C5 H5A 120.2 . .
C7 C6 C5 121.9(6) . .
C7 C6 Br1 118.2(5) . .
C5 C6 Br1 119.9(5) . .
C6 C7 C2 119.2(6) . .
C6 C7 H7 120.4 . .
C2 C7 H7 120.4 . .
O3 C8 O4 126.4(6) . .
O3 C8 C4 116.5(5) . .
O4 C8 C4 117.1(5) . .
C10 C9 N1 111.6(6) . .
C10 C9 H9 124.2 . .
N1 C9 H9 124.2 . .
C9 C10 N2 105.4(6) . .
C9 C10 H10 127.3 . .
N2 C10 H10 127.3 . .
N1 C11 N2 112.1(6) . .
N1 C11 H11 123.9 . .
N2 C11 H11 123.9 . .
N2 C12 C13 111.7(5) . .
N2 C12 H12A 109.3 . .
C13 C12 H12A 109.3 . .
N2 C12 H12B 109.3 . .
C13 C12 H12B 109.3 . .
H12A C12 H12B 107.9 . .
C18 C13 C14 120.2(6) . .
C18 C13 C12 121.2(7) . .
C14 C13 C12 118.6(6) . .
C15 C14 C13 119.5(6) . .
C15 C14 C23 120.3(6) . .
C13 C14 C23 120.2(6) . .
C16 C15 C14 120.6(6) . .
C16 C15 C19 119.0(6) . .
C14 C15 C19 120.4(6) . .
C17 C16 C15 118.4(6) . .
C17 C16 C24 117.9(7) . .
C15 C16 C24 123.7(6) . .
C16 C17 C18 122.5(7) . .
C16 C17 H17 118.8 . .
C18 C17 H17 118.8 . .
C17 C18 C13 118.5(6) . .
C17 C18 C25 120.2(7) . .
C13 C18 C25 121.2(6) . .
N3 C19 C15 111.8(5) . .
N3 C19 H19A 109.3 . .
C15 C19 H19A 109.3 . .
N3 C19 H19B 109.3 . .
C15 C19 H19B 109.3 . .
H19A C19 H19B 107.9 . .
C21 C20 N3 105.8(6) . .
C21 C20 H20 127.1 . .
N3 C20 H20 127.1 . .
C20 C21 N4 110.6(6) . .
C20 C21 H21 124.7 . .
N4 C21 H21 124.7 . .
N4 C22 N3 111.1(6) . .
N4 C22 H22 124.5 . .
N3 C22 H22 124.5 . .
C14 C23 H23A 109.5 . .
C14 C23 H23B 109.5 . .
H23A C23 H23B 109.5 . .
C14 C23 H23C 109.5 . .
H23A C23 H23C 109.5 . .
H23B C23 H23C 109.5 . .
C16 C24 H24A 109.5 . .
C16 C24 H24B 109.5 . .
H24A C24 H24B 109.5 . .
C16 C24 H24C 109.5 . .
H24A C24 H24C 109.5 . .
H24B C24 H24C 109.5 . .
C18 C25 H25A 109.5 . .
C18 C25 H25B 109.5 . .
H25A C25 H25B 109.5 . .
C18 C25 H25C 109.5 . .
H25A C25 H25C 109.5 . .
H25B C25 H25C 109.5 . .

loop_
_geom_bond_atom_site_label_1
_geom_bond_atom_site_label_2
_geom_bond_distance
_geom_bond_site_symmetry_2
Ni1 N4 2.024(5) 1_465
Ni1 N1 2.033(5) .
Ni1 O5 2.063(4) .
Ni1 O4 2.070(4) 1_565
Ni1 O2 2.119(4) .
Ni1 O1 2.235(4) .
Br1 C6 1.906(6) .
O1 C1 1.275(7) .
O2 C1 1.248(7) .
O3 C8 1.255(7) .
O4 C8 1.268(7) .
O4 Ni1 2.070(4) 1_545
O5 H5C 0.86(8) .
O5 H5D 0.78(8) .
N1 C11 1.332(8) .
N1 C9 1.365(8) .
N2 C11 1.345(8) .
N2 C10 1.367(8) .
N2 C12 1.471(8) .
N3 C22 1.340(7) .
N3 C20 1.360(8) .
N3 C19 1.486(8) .
N4 C22 1.318(7) .
N4 C21 1.372(7) .
N4 Ni1 2.024(5) 1_645
C1 C2 1.500(8) .
C2 C3 1.383(8) .
C2 C7 1.404(8) .
C3 C4 1.384(8) .
C3 H3 0.9300 .
C4 C5 1.392(8) .
C4 C8 1.507(8) .
C5 C6 1.384(8) .
C5 H5A 0.9300 .
C6 C7 1.375(8) .
C7 H7 0.9300 .
C9 C10 1.354(9) .
C9 H9 0.9300 .
C10 H10 0.9300 .
C11 H11 0.9300 .
C12 C13 1.508(9) .
C12 H12A 0.9700 .
C12 H12B 0.9700 .
C13 C18 1.396(9) .
C13 C14 1.407(9) .
C14 C15 1.396(9) .
C14 C23 1.519(9) .
C15 C16 1.395(9) .
C15 C19 1.511(9) .
C16 C17 1.387(9) .
C16 C24 1.499(9) .
C17 C18 1.387(9) .
C17 H17 0.9300 .
C18 C25 1.510(9) .
C19 H19A 0.9700 .
C19 H19B 0.9700 .
C20 C21 1.340(9) .
C20 H20 0.9300 .
C21 H21 0.9300 .
C22 H22 0.9300 .
C23 H23A 0.9600 .
C23 H23B 0.9600 .
C23 H23C 0.9600 .
C24 H24A 0.9600 .
C24 H24B 0.9600 .
C24 H24C 0.9600 .
C25 H25A 0.9600 .
C25 H25B 0.9600 .
C25 H25C 0.9600 .
